data_7053743
loop_
_publ_author_name
'Hardacre, Christopher'
'Holbrey, John D.'
'Mullan, Claire L.'
'Nieuwenhuyzen, Mark'
'Reichert, W. Matthew'
'Seddon, Kenneth R.'
'Teat, Simon J.'

_publ_section_title
;
 Ionic liquid characteristics of 1-alkyl-n-cyanopyridinium and
 1-alkyl-n-(trifluoromethyl)pyridinium salts
;
_journal_issue 11
_journal_name_full 'New Journal of Chemistry'
_journal_page_first 1953
_journal_paper_doi 10.1039/b805063e
_journal_volume 32
_journal_year 2008
_chemical_formula_sum 'C10 H9 F6 N3 O4 S2'
_chemical_formula_weight 413.32
_chemical_name_systematic
;
1-Ethyl-3-cyanopyridinium bis{(trifluoromethyl)sulfonyl}amide
;
_space_group_IT_number 14
_symmetry_cell_setting monoclinic
_symmetry_space_group_name_Hall '-P 2yn'
_symmetry_space_group_name_H-M 'P 1 21/n 1'
_atom_sites_solution_hydrogens geom
_atom_sites_solution_primary direct
_atom_sites_solution_secondary difmap
_audit_creation_method SHELXL-97
_cell_angle_alpha 90.00
_cell_angle_beta 91.871(18)
_cell_angle_gamma 90.00
_cell_formula_units_Z 4
_cell_length_a 8.226(8)
_cell_length_b 15.886(15)
_cell_length_c 12.553(12)
_cell_measurement_reflns_used 2605
_cell_measurement_temperature 298(2)
_cell_measurement_theta_max 22.77
_cell_measurement_theta_min 2.48
_cell_volume 1640(3)
_computing_cell_refinement 'Bruker SMART'
_computing_data_collection 'Bruker SMART'
_computing_data_reduction 'Bruker SAINT'
_computing_molecular_graphics 'Bruker SHELXTL'
_computing_publication_material 'Bruker SHELXTL'
_computing_structure_refinement 'SHELXL-97 (Sheldrick, 1997)'
_computing_structure_solution 'SHELXS-97 (Sheldrick, 1990)'
_diffrn_ambient_temperature 298(2)
_diffrn_measured_fraction_theta_full 0.999
_diffrn_measured_fraction_theta_max 0.999
_diffrn_measurement_device_type 'CCD area detector'
_diffrn_measurement_method 'phi and omega scans'
_diffrn_radiation_monochromator graphite
_diffrn_radiation_source 'fine-focus sealed tube'
_diffrn_radiation_type MoK\a
_diffrn_radiation_wavelength 0.71073
_diffrn_reflns_av_R_equivalents 0.0635
_diffrn_reflns_av_sigmaI/netI 0.0956
_diffrn_reflns_limit_h_max 9
_diffrn_reflns_limit_h_min -9
_diffrn_reflns_limit_k_max 18
_diffrn_reflns_limit_k_min -18
_diffrn_reflns_limit_l_max 14
_diffrn_reflns_limit_l_min -14
_diffrn_reflns_number 15495
_diffrn_reflns_theta_full 24.98
_diffrn_reflns_theta_max 24.98
_diffrn_reflns_theta_min 2.07
_exptl_absorpt_coefficient_mu 0.410
_exptl_absorpt_correction_type empirical
_exptl_absorpt_process_details SADABS
_exptl_crystal_colour colourless
_exptl_crystal_density_diffrn 1.675
_exptl_crystal_density_meas ?
_exptl_crystal_density_method 'not measured'
_exptl_crystal_description needle
_exptl_crystal_F_000 832
_exptl_crystal_size_max 0.45
_exptl_crystal_size_mid 0.22
_exptl_crystal_size_min 0.20
_refine_diff_density_max 0.974
_refine_diff_density_min -0.431
_refine_diff_density_rms 0.098
_refine_ls_extinction_method none
_refine_ls_goodness_of_fit_ref 1.042
_refine_ls_hydrogen_treatment calc
_refine_ls_matrix_type full
_refine_ls_number_parameters 227
_refine_ls_number_reflns 2873
_refine_ls_number_restraints 0
_refine_ls_restrained_S_all 1.042
_refine_ls_R_factor_all 0.1343
_refine_ls_R_factor_gt 0.0909
_refine_ls_shift/su_max 0.000
_refine_ls_shift/su_mean 0.000
_refine_ls_structure_factor_coef Fsqd
_refine_ls_weighting_details 'calc w=1/[\s^2^(Fo^2^)+(0.1327P)^2^+4.5618P] where P=(Fo^2^+2Fc^2^)/3'
_refine_ls_weighting_scheme calc
_refine_ls_wR_factor_gt 0.2428
_refine_ls_wR_factor_ref 0.2954
_reflns_number_gt 1738
_reflns_number_total 2873
_reflns_threshold_expression >2sigma(I)
_cod_data_source_file b805063esup1.cif
_cod_data_source_block 24
_cod_depositor_comments
;
The following automatic conversions were performed:

'_symmetry_cell_setting' value 'Monoclinic' changed to 'monoclinic'
according to /home/saulius/struct/CIF-dictionaries/cif_core.dic
dictionary named 'cif_core.dic' version 2.4.2 from 2011-04-26.

Automatic conversion script
Id: cif_fix_values 1891 2012-01-12 08:04:46Z andrius 

The following automatic conversions were performed:

'_exptl_crystal_density_meas' value 'not_measured' was changed to '?'
- the value is perceived as not measured.

Automatic conversion script
Id: cif_fix_values 3008 2015-01-20 13:52:24Z robertas 
;
_cod_original_cell_volume 1639(3)
_cod_original_sg_symbol_H-M P2(1)/n
_cod_database_code 7053743

loop_
_symmetry_equiv_pos_as_xyz
'x, y, z'
'-x+1/2, y+1/2, -z+1/2'
'-x, -y, -z'
'x-1/2, -y-1/2, z-1/2'

loop_
_atom_site_aniso_label
_atom_site_aniso_U_11
_atom_site_aniso_U_22
_atom_site_aniso_U_33
_atom_site_aniso_U_23
_atom_site_aniso_U_13
_atom_site_aniso_U_12
N2 0.1990 0.0530 0.0840 -0.0160 -0.0110 0.0000
N3 0.0620 0.0480 0.0530 0.0000 0.0060 0.0030
C3 0.0980 0.0550 0.0640 -0.0060 -0.0040 -0.0040
C4 0.0590 0.0450 0.0540 -0.0040 -0.0050 -0.0090
C5 0.0670 0.0450 0.0530 0.0000 0.0020 -0.0060
C6 0.0620 0.0410 0.0670 0.0010 0.0020 0.0030
C7 0.0740 0.0410 0.0580 0.0080 0.0050 0.0020
C8 0.0670 0.0530 0.0550 0.0010 -0.0020 0.0020
C9 0.1050 0.0620 0.0570 0.0030 0.0140 0.0080
C10 0.1190 0.1060 0.0660 -0.0130 0.0020 -0.0150
S1 0.0556 0.0527 0.0544 0.0035 0.0036 0.0003
S2 0.0900 0.0586 0.0532 0.0101 0.0102 0.0028
F1 0.2830 0.1530 0.0880 -0.0480 0.0010 -0.0460
F2 0.2080 0.0870 0.2540 -0.0420 -0.0330 0.0480
F3 0.2230 0.1030 0.1310 -0.0110 0.0390 -0.0720
F4 0.1050 0.0760 0.2980 -0.0490 -0.0020 -0.0190
F5 0.1760 0.0690 0.1380 0.0000 -0.0330 0.0350
F6 0.2420 0.1110 0.0980 -0.0390 0.0460 0.0180
O1 0.0840 0.0880 0.1020 0.0100 -0.0220 0.0110
O2 0.0600 0.0910 0.1200 0.0040 0.0100 -0.0160
O3 0.1440 0.1110 0.1350 0.0170 0.0560 -0.0300
O4 0.1130 0.1360 0.1170 0.0100 -0.0210 0.0380
N1 0.0730 0.0870 0.0780 -0.0050 0.0140 0.0040
C1 0.1390 0.0900 0.0590 -0.0060 0.0080 -0.0030
C2 0.0860 0.0740 0.0720 -0.0070 0.0050 0.0010

loop_
_atom_site_label
_atom_site_type_symbol
_atom_site_thermal_displace_type
_atom_site_fract_x
_atom_site_fract_y
_atom_site_fract_z
_atom_site_occupancy
_atom_site_U_iso_or_equiv
N2 N Uani 0.19760 0.34820 0.80120 1.000 0.1123
N3 N Uani 0.26310 0.11620 0.57300 1.000 0.0542
C3 C Uani 0.21150 0.28200 0.76890 1.000 0.0725
C4 C Uani 0.23240 0.20000 0.72560 1.000 0.0528
C5 C Uani 0.24240 0.19160 0.61570 1.000 0.0550
C6 C Uani 0.27140 0.04750 0.63240 1.000 0.0567
C7 C Uani 0.26030 0.05250 0.73990 1.000 0.0576
C8 C Uani 0.24090 0.12890 0.78830 1.000 0.0584
C9 C Uani 0.27730 0.11080 0.45360 1.000 0.0744
C10 C Uani 0.11360 0.10880 0.40430 1.000 0.0970
S1 S Uani 0.24010 0.36396 0.14673 1.000 0.0542
S2 S Uani 0.23060 0.36556 0.36848 1.000 0.0671
F1 F Uani 0.28630 0.48440 0.50240 1.000 0.1748
F2 F Uani 0.11590 0.51640 0.38420 1.000 0.1839
F3 F Uani 0.36350 0.51140 0.34930 1.000 0.1516
F4 F Uani 0.09520 0.22120 0.11600 1.000 0.1599
F5 F Uani 0.32370 0.20950 0.18590 1.000 0.1285
F6 F Uani 0.29960 0.23800 0.02530 1.000 0.1495
O1 O Uani 0.13170 0.39920 0.06920 1.000 0.0919
O2 O Uani 0.40190 0.38890 0.14730 1.000 0.0902
O3 O Uani 0.10820 0.33540 0.43560 1.000 0.1289
O4 O Uani 0.38390 0.33090 0.38020 1.000 0.1225
N1 N Uani 0.14680 0.36840 0.25520 1.000 0.0791
C1 C Uani 0.24770 0.47510 0.40260 1.000 0.0959
C2 C Uani 0.23770 0.25330 0.11730 1.000 0.0773
H1 H Uiso 0.23360 0.13270 0.86190 1.000 0.0701
H2 H Uiso 0.26580 0.00370 0.78090 1.000 0.0691
H3 H Uiso 0.28500 -0.00460 0.60030 1.000 0.0680
H4 H Uiso 0.12110 0.10380 0.32840 1.000 0.1455
H5 H Uiso 0.05510 0.06150 0.43120 1.000 0.1455
H6 H Uiso 0.05720 0.15980 0.42090 1.000 0.1455
H7 H Uiso 0.33640 0.06040 0.43510 1.000 0.0893
H8 H Uiso 0.33640 0.15920 0.42800 1.000 0.0893
H9 H Uiso 0.23460 0.23890 0.57210 1.000 0.0660

loop_
_atom_type_symbol
_atom_type_description
_atom_type_scat_dispersion_real
_atom_type_scat_dispersion_imag
_atom_type_scat_source
C C 0.0033 0.0016 'International Tables Vol C Tables 4.2.6.8 and 6.1.1.4'
H H 0.0000 0.0000 'International Tables Vol C Tables 4.2.6.8 and 6.1.1.4'
N N 0.0061 0.0033 'International Tables Vol C Tables 4.2.6.8 and 6.1.1.4'
O O 0.0106 0.0060 'International Tables Vol C Tables 4.2.6.8 and 6.1.1.4'
F F 0.0171 0.0103 'International Tables Vol C Tables 4.2.6.8 and 6.1.1.4'
S S 0.1246 0.1234 'International Tables Vol C Tables 4.2.6.8 and 6.1.1.4'

loop_
_geom_angle_atom_site_label_1
_geom_angle_atom_site_label_2
_geom_angle_atom_site_label_3
_geom_angle
_geom_angle_publ_flag
O1 S1 O2 118.26 yes
O1 S1 N1 105.15 yes
O1 S1 C2 104.09 yes
O2 S1 N1 118.26 yes
O2 S1 C2 106.52 yes
N1 S1 C2 102.57 yes
O3 S2 O4 117.80 yes
O3 S2 N1 104.49 yes
O3 S2 C1 103.73 yes
O4 S2 N1 118.93 yes
O4 S2 C1 107.28 yes
N1 S2 C1 102.60 yes
C6 N3 C9 120.58 yes
C5 N3 C6 121.52 yes
C5 N3 C9 117.90 yes
S1 N1 S2 124.69 yes
N2 C3 C4 178.04 yes
C3 C4 C8 122.45 no
C5 C4 C8 118.98 no
C3 C4 C5 118.56 no
N3 C5 C4 120.02 yes
N3 C6 C7 120.55 yes
C6 C7 C8 120.37 no
C4 C8 C7 118.55 no
N3 C9 C10 108.73 yes
N3 C5 H9 120.00 no
C4 C5 H9 120.00 no
C7 C6 H3 120.00 no
N3 C6 H3 120.00 no
C8 C7 H2 120.00 no
C6 C7 H2 120.00 no
C4 C8 H1 121.00 no
C7 C8 H1 121.00 no
N3 C9 H8 110.00 no
C10 C9 H7 110.00 no
N3 C9 H7 110.00 no
H7 C9 H8 108.00 no
C10 C9 H8 110.00 no
H5 C10 H6 109.00 no
H4 C10 H6 109.00 no
C9 C10 H4 109.00 no
C9 C10 H5 109.00 no
C9 C10 H6 110.00 no
H4 C10 H5 109.00 no
S2 C1 F1 110.92 yes
S2 C1 F2 113.18 yes
S2 C1 F3 110.85 yes
F1 C1 F2 107.23 yes
F1 C1 F3 106.52 yes
F2 C1 F3 107.84 yes
S1 C2 F4 113.39 yes
S1 C2 F5 112.70 yes
S1 C2 F6 111.32 yes
F4 C2 F5 105.92 yes
F4 C2 F6 107.44 yes
F5 C2 F6 105.56 yes

loop_
_geom_bond_atom_site_label_1
_geom_bond_atom_site_label_2
_geom_bond_distance
_geom_bond_publ_flag
S1 C2 1.7963 yes
S1 O1 1.4139 yes
S1 O2 1.3885 yes
S1 N1 1.5863 yes
S2 O3 1.4173 yes
S2 O4 1.3795 yes
S2 N1 1.5605 yes
S2 C1 1.7965 yes
F1 C1 1.2908 yes
F2 C1 1.2818 yes
F3 C1 1.3150 yes
F4 C2 1.2779 yes
F5 C2 1.2986 yes
F6 C2 1.3002 yes
N2 C3 1.1342 yes
N3 C9 1.5096 yes
N3 C6 1.3223 yes
N3 C5 1.3255 yes
C3 C4 1.4241 no
C4 C8 1.3771 no
C4 C5 1.3911 no
C6 C7 1.3578 no
C7 C8 1.3689 no
C9 C10 1.4639 no
C5 H9 0.9300 no
C6 H3 0.9300 no
C7 H2 0.9300 no
C8 H1 0.9300 no
C9 H7 0.9700 no
C9 H8 0.9700 no
C10 H6 0.9600 no
C10 H4 0.9600 no
C10 H5 0.9600 no

loop_
_geom_contact_atom_site_label_1
_geom_contact_atom_site_label_2
_geom_contact_distance
_geom_contact_site_symmetry_2
_geom_contact_publ_flag
F1 O3 2.8935 . no
F1 O4 3.0041 . no
F2 N1 2.8708 . no
F2 O3 2.9480 . no
F3 N1 3.0977 . no
F3 O4 2.8977 . no
F4 C5 3.2157 4_454 no
F4 N1 2.9416 . no
F4 O1 2.9056 . no
F5 C3 3.3261 4_554 no
F5 O4 3.1360 . no
F5 N1 3.0543 . no
F5 O2 2.9650 . no
F6 C3 3.3497 1_554 no
F6 O1 2.9696 . no
F6 O3 3.0428 4_554 no
F6 O2 2.9523 . no
F1 H2 2.7800 2_556 no
F3 H4 2.6800 2_555 no
F6 H1 2.6900 1_554 no
O1 F6 2.9696 . no
O1 N3 3.0439 4_454 no
O1 F4 2.9056 . no
O1 C6 3.2069 4_454 no
O1 C9 3.2177 4_454 no
O2 C4 3.1902 4_554 no
O2 N3 3.1441 4_554 no
O2 C8 3.2660 4_554 no
O2 F5 2.9650 . no
O2 F6 2.9523 . no
O2 O4 3.0735 . no
O2 C7 3.2689 4_554 no
O2 C5 3.1162 4_554 no
O2 C6 3.2143 4_554 no
O3 F2 2.9480 . no
O3 F1 2.8935 . no
O3 C5 3.3742 . no
O3 F6 3.0428 4_455 no
O4 F5 3.1360 . no
O4 F3 2.8977 . no
O4 O2 3.0735 . no
O4 F1 3.0041 . no
O4 C8 3.2533 4_554 no
O1 H7 2.5700 2_555 no
O1 H3 2.7300 2_555 no
O3 H9 2.5000 . no
O3 H6 2.8300 . no
O4 H8 2.8200 . no
N1 C7 3.4182 4_454 no
N1 F3 3.0977 . no
N1 C8 3.3784 4_454 no
N1 F2 2.8708 . no
N1 F4 2.9416 . no
N1 F5 3.0543 . no
N2 C6 3.2818 2_556 no
N2 C7 3.3062 2_556 no
N3 O2 3.1441 4_455 no
N3 O1 3.0439 4_555 no
N2 H3 2.6500 2_556 no
N2 H2 2.7000 2_556 no
C3 F6 3.3497 1_556 no
C3 F5 3.3261 4_455 no
C4 O2 3.1902 4_455 no
C5 O3 3.3742 . no
C5 F4 3.2157 4_555 no
C5 O2 3.1162 4_455 no
C6 O2 3.2143 4_455 no
C6 O1 3.2069 4_555 no
C6 N2 3.2818 2_546 no
C7 O2 3.2689 4_455 no
C7 N2 3.3062 2_546 no
C7 N1 3.4182 4_555 no
C8 O4 3.2533 4_455 no
C8 O2 3.2660 4_455 no
C8 N1 3.3784 4_555 no
C9 O1 3.2177 4_555 no
C5 H6 2.8800 . no
C6 H5 3.0500 . no
C10 H9 3.0900 . no
H1 F6 2.6900 1_556 no
H2 F1 2.7800 2_546 no
H2 N2 2.7000 2_546 no
H3 N2 2.6500 2_546 no
H3 H7 2.3700 . no
H3 O1 2.7300 2_545 no
H4 F3 2.6800 2_545 no
H5 C6 3.0500 . no
H6 C5 2.8800 . no
H6 O3 2.8300 . no
H7 O1 2.5700 2_545 no
H7 H3 2.3700 . no
H8 O4 2.8200 . no
H8 H9 2.3800 . no
H9 C10 3.0900 . no
H9 H8 2.3800 . no
H9 O3 2.5000 . no

loop_
_geom_torsion_atom_site_label_1
_geom_torsion_atom_site_label_2
_geom_torsion_atom_site_label_3
_geom_torsion_atom_site_label_4
_geom_torsion
_geom_torsion_publ_flag
O2 S1 C2 F5 58.54 no
N1 S1 C2 F5 -66.36 no
O1 S1 C2 F6 65.86 no
O2 S1 C2 F6 -59.84 no
N1 S1 C2 F6 175.26 no
O1 S1 N1 S2 -158.78 no
O2 S1 N1 S2 -24.16 no
C2 S1 N1 S2 92.63 no
O1 S1 C2 F5 -175.75 no
N1 S1 C2 F4 53.96 no
O1 S1 C2 F4 -55.43 no
O2 S1 C2 F4 178.86 no
O3 S2 C1 F3 177.21 no
O4 S2 C1 F3 51.85 no
N1 S2 C1 F3 -74.21 no
N1 S2 C1 F1 167.67 no
O4 S2 N1 S1 -21.87 no
C1 S2 N1 S1 96.25 no
O3 S2 C1 F1 59.10 no
O4 S2 C1 F1 -66.27 no
O3 S2 C1 F2 -61.48 no
O4 S2 C1 F2 173.16 no
N1 S2 C1 F2 47.10 no
O3 S2 N1 S1 -155.76 no
C9 N3 C5 C4 -178.53 no
C5 N3 C9 C10 -83.95 no
C6 N3 C9 C10 96.13 no
C5 N3 C6 C7 -0.60 no
C9 N3 C6 C7 179.32 no
C6 N3 C5 C4 1.39 no
C3 C4 C5 N3 179.48 no
C3 C4 C8 C7 179.67 no
C5 C4 C8 C7 0.54 no
C8 C4 C5 N3 -1.35 no
N3 C6 C7 C8 -0.23 no
C6 C7 C8 C4 0.23 no
